data_9006304
loop_
_publ_author_name
'Boisen, M. B.'
'Gibbs, G. V.'
'Bukowinski, M. S. T.'

_publ_section_title
;
 Framework silica structures generated using simulated annealing
 with a potential energy function based on an H6Si2O7 molecule
 Sample: 21
;
_journal_name_full 'Physics and Chemistry of Minerals'
_journal_page_first 269
_journal_page_last 284
_journal_volume 21
_journal_year 1994
_chemical_formula_structural SiO2
_chemical_formula_sum 'O2 Si'
_space_group_IT_number 1
_symmetry_space_group_name_Hall 'P 1'
_symmetry_space_group_name_H-M 'P 1'
_cell_angle_alpha 90.9053
_cell_angle_beta 93.3589
_cell_angle_gamma 105.9589
_cell_length_a 4.7209
_cell_length_b 4.5622
_cell_length_c 6.0394
_cell_formula_units_Z 4
_cell_volume 124.778
_exptl_crystal_density_diffrn 3.198
_cod_original_formula_sum 'Si O2'
_cod_database_code 9006304

loop_
_symmetry_equiv_pos_as_xyz
x,y,z

loop_
_atom_site_label
_atom_site_fract_x
_atom_site_fract_y
_atom_site_fract_z
Si1 0.92440 0.88732 0.09823
Si2 0.04628 0.67669 0.54485
Si3 0.28983 0.49012 0.16406
Si4 0.56482 0.15851 0.81421
O1 0.83179 0.74573 0.33781
O2 0.29799 0.54261 0.43287
O3 0.24088 0.00747 0.67014
O4 0.99265 0.23923 0.13734
O5 0.69292 0.86751 0.88460
O6 0.51991 0.33202 0.04662
O7 0.21255 0.77809 0.04640
O8 0.82618 0.40998 0.68894
